data_2019231
loop_
_publ_author_name
'Thomas, Lynne H.'
'Adam, Martin S.'
'O'Neill, Andrew'
'Wilson, Chick C.'

_publ_section_title
;
 Utilizing proton transfer to produce molecular salts in bromanilic acid
 substituted-pyridine molecular complexes -- predictable synthons?
;
_journal_coeditor_code FM3015
_journal_issue 11
_journal_name_full 'Acta Crystallographica Section C'
_journal_page_first 1279
_journal_page_last 1288
_journal_paper_doi 10.1107/S0108270113029533
_journal_volume 69
_journal_year 2013
_chemical_formula_iupac 'C6 H7 Br N + , C6 H Br2 O4 -'
_chemical_formula_moiety 'C6 H7 Br N +, C6 H Br2 O4 -'
_chemical_formula_sum 'C12 H8 Br3 N O4'
_chemical_formula_weight 469.91
_chemical_name_systematic
;
3-Bromo-4-methylpyridinium bromanilate
;
_space_group_IT_number 14
_symmetry_cell_setting monoclinic
_symmetry_space_group_name_Hall '-P 2ybc'
_symmetry_space_group_name_H-M 'P 1 21/c 1'
_atom_sites_solution_hydrogens mixed
_audit_creation_method 'WinGX routine CIF_UPDATE'
_cell_angle_alpha 90
_cell_angle_beta 95.802(3)
_cell_angle_gamma 90
_cell_formula_units_Z 4
_cell_length_a 10.2229(4)
_cell_length_b 5.5760(2)
_cell_length_c 24.5300(9)
_cell_measurement_temperature 100(2)
_cell_volume 1391.12(9)
_computing_cell_refinement 'APEX2 (Bruker, 2009)'
_computing_data_collection 'APEX2 (Bruker, 2009)'
_computing_data_reduction 'APEX2 (Bruker, 2009)'
_computing_structure_refinement 'SHELXL2013 (Sheldrick, 2008)'
_computing_structure_solution 'SHELXS97 (Sheldrick, 2008)'
_diffrn_ambient_temperature 100(2)
_diffrn_measured_fraction_theta_full 0.99
_diffrn_measured_fraction_theta_max 0.976
_diffrn_measurement_device_type 'Bruker APEXII CCD area-detector'
_diffrn_measurement_method 'CCD; rotation images'
_diffrn_radiation_type MoK\a
_diffrn_radiation_wavelength 0.71073
_diffrn_reflns_av_R_equivalents 0.0571
_diffrn_reflns_limit_h_max 15
_diffrn_reflns_limit_h_min -15
_diffrn_reflns_limit_k_max 6
_diffrn_reflns_limit_k_min -8
_diffrn_reflns_limit_l_max 36
_diffrn_reflns_limit_l_min -36
_diffrn_reflns_number 19916
_diffrn_reflns_theta_full 25.242
_diffrn_reflns_theta_max 32.153
_diffrn_reflns_theta_min 1.669
_exptl_absorpt_coefficient_mu 8.710
_exptl_absorpt_correction_T_max 1.0000
_exptl_absorpt_correction_T_min 0.498695
_exptl_absorpt_correction_type multi-scan
_exptl_absorpt_process_details '(SADABS; Blessing, 1995)'
_exptl_crystal_colour purple
_exptl_crystal_density_diffrn 2.244
_exptl_crystal_description block
_exptl_crystal_F_000 896
_exptl_crystal_size_max 0.25
_exptl_crystal_size_mid 0.15
_exptl_crystal_size_min 0.1
_refine_diff_density_max 1.233
_refine_diff_density_min -1.128
_refine_ls_extinction_method none
_refine_ls_goodness_of_fit_ref 1.041
_refine_ls_hydrogen_treatment mixed
_refine_ls_matrix_type full
_refine_ls_number_parameters 190
_refine_ls_number_reflns 4796
_refine_ls_number_restraints 0
_refine_ls_restrained_S_all 1.041
_refine_ls_R_factor_all 0.0739
_refine_ls_R_factor_gt 0.0412
_refine_ls_shift/su_max 0.002
_refine_ls_shift/su_mean 0
_refine_ls_structure_factor_coef Fsqd
_refine_ls_weighting_details 'w=1/[\s^2^(Fo^2^)+(0.0482P)^2^] where P=(Fo^2^+2Fc^2^)/3'
_refine_ls_weighting_scheme calc
_refine_ls_wR_factor_ref 0.1013
_reflns_number_gt 3311
_reflns_number_total 4796
_reflns_threshold_expression I>2\s(I)
_cod_data_source_file fm3015.cif
_cod_data_source_block ba_3br4mepyr
_cod_original_sg_symbol_H-M 'P 21/c'
_cod_database_code 2019231

loop_
_symmetry_equiv_pos_as_xyz
'x, y, z'
'-x, y+1/2, -z+1/2'
'-x, -y, -z'
'x, -y-1/2, z-1/2'

loop_
_atom_site_type_symbol
_atom_site_label
_atom_site_fract_x
_atom_site_fract_y
_atom_site_fract_z
_atom_site_U_iso_or_equiv
_atom_site_adp_type
_atom_site_calc_flag
_atom_site_occupancy
C C4 0.2394(3) 0.2669(7) 0.91013(13) 0.0159(7) Uani d 1
C C3 0.1456(3) 0.1217(7) 0.93350(13) 0.0167(7) Uani d 1
C C2 0.0747(3) -0.0693(7) 0.89770(13) 0.0168(7) Uani d 1
C C1 0.1034(3) -0.1083(7) 0.84602(13) 0.0157(7) Uani d 1
C C6 0.2048(3) 0.0288(7) 0.82360(13) 0.0158(7) Uani d 1
C C5 0.2691(3) 0.2388(7) 0.85643(13) 0.0158(7) Uani d 1
O O3 0.3444(3) 0.3718(5) 0.83178(9) 0.0205(6) Uani d 1
O O4 0.2426(3) -0.0150(5) 0.77843(9) 0.0200(6) Uani d 1
Br Br1 0.01728(3) -0.34997(7) 0.80172(2) 0.01880(10) Uani d 1
O O1 -0.0141(3) -0.1955(5) 0.92133(10) 0.0217(6) Uani d 1
O O2 0.1142(2) 0.1390(5) 0.98099(9) 0.0203(6) Uani d 1
Br Br2 0.31926(4) 0.51666(7) 0.95403(2) 0.01953(10) Uani d 1
C C8 0.7096(3) 0.1138(7) 0.86016(14) 0.0171(7) Uani d 1
C C9 0.6171(3) -0.0257(7) 0.88470(13) 0.0174(7) Uani d 1
C C10 0.5522(4) -0.2030(7) 0.85268(14) 0.0201(8) Uani d 1
H H10 0.49 -0.2991 0.8673 0.024 Uiso calc 1
C C11 0.5796(4) -0.2372(7) 0.79908(14) 0.0211(8) Uani d 1
H H11 0.538 -0.3595 0.7782 0.025 Uiso calc 1
N N1 0.6657(3) -0.0950(6) 0.77734(13) 0.0208(7) Uani d 1
C C7 0.7321(4) 0.0788(7) 0.80625(14) 0.0194(8) Uani d 1
H H7 0.7924 0.1739 0.7902 0.023 Uiso calc 1
C C12 0.5888(4) 0.0144(8) 0.94276(14) 0.0240(9) Uani d 1
H H12A 0.5601 0.1767 0.947 0.036 Uiso calc 1
H H12B 0.6671 -0.0138 0.9669 0.036 Uiso calc 1
H H12C 0.521 -0.0939 0.9516 0.036 Uiso calc 1
Br Br3 0.80539(4) 0.35718(7) 0.89969(2) 0.02332(10) Uani d 1
H H1 -0.027(4) -0.120(8) 0.9513(18) 0.031(13) Uiso d 1
H H5 0.681(5) -0.102(9) 0.746(2) 0.039(14) Uiso d 1

loop_
_atom_site_aniso_label
_atom_site_aniso_U_11
_atom_site_aniso_U_22
_atom_site_aniso_U_33
_atom_site_aniso_U_12
_atom_site_aniso_U_13
_atom_site_aniso_U_23
C4 0.0167(16) 0.020(2) 0.0113(15) -0.0020(14) 0.0024(11) -0.0030(13)
C3 0.0160(16) 0.024(2) 0.0099(14) 0.0002(14) 0.0005(11) 0.0011(13)
C2 0.0186(17) 0.017(2) 0.0146(16) 0.0008(14) 0.0012(12) 0.0012(13)
C1 0.0190(17) 0.015(2) 0.0127(15) -0.0025(14) 0.0012(12) -0.0008(13)
C6 0.0162(16) 0.020(2) 0.0117(15) 0.0027(14) 0.0027(12) 0.0014(13)
C5 0.0174(16) 0.017(2) 0.0130(15) -0.0007(14) 0.0032(12) 0.0012(13)
O3 0.0263(14) 0.0234(16) 0.0124(11) -0.0063(11) 0.0055(9) 0.0011(10)
O4 0.0253(13) 0.0241(16) 0.0116(11) -0.0030(11) 0.0069(9) -0.0005(10)
Br1 0.02324(18) 0.0218(2) 0.01161(15) -0.00572(15) 0.00313(12) -0.00253(13)
O1 0.0270(14) 0.0285(17) 0.0109(11) -0.0101(12) 0.0085(10) -0.0047(11)
O2 0.0224(13) 0.0304(17) 0.0088(11) -0.0073(11) 0.0052(9) -0.0036(10)
Br2 0.02441(18) 0.0226(2) 0.01180(15) -0.00683(15) 0.00318(12) -0.00302(14)
C8 0.0183(17) 0.019(2) 0.0146(15) -0.0029(14) 0.0028(12) 0.0006(13)
C9 0.0184(17) 0.020(2) 0.0132(15) -0.0006(14) 0.0009(12) 0.0007(14)
C10 0.0229(18) 0.023(2) 0.0154(16) -0.0045(15) 0.0065(13) -0.0004(14)
C11 0.0223(18) 0.023(2) 0.0178(17) 0.0000(16) 0.0008(13) -0.0060(15)
N1 0.0246(16) 0.025(2) 0.0134(14) 0.0067(14) 0.0058(12) 0.0001(13)
C7 0.0212(18) 0.021(2) 0.0162(16) 0.0007(15) 0.0044(13) 0.0009(14)
C12 0.029(2) 0.033(3) 0.0117(15) -0.0061(17) 0.0074(13) -0.0020(15)
Br3 0.0249(2) 0.0231(2) 0.02254(19) -0.00646(16) 0.00484(14) -0.00396(15)

loop_
_atom_type_symbol
_atom_type_description
_atom_type_scat_dispersion_real
_atom_type_scat_dispersion_imag
_atom_type_scat_source
C C 0.003 0.002 'International Tables Vol C Tables 4.2.6.8 and 6.1.1.4'
H H 0 0 'International Tables Vol C Tables 4.2.6.8 and 6.1.1.4'
N N 0.006 0.003 'International Tables Vol C Tables 4.2.6.8 and 6.1.1.4'
O O 0.011 0.006 'International Tables Vol C Tables 4.2.6.8 and 6.1.1.4'
Br Br -0.29 2.46 'International Tables Vol C Tables 4.2.6.8 and 6.1.1.4'

loop_
_geom_angle_atom_site_label_1
_geom_angle_atom_site_label_2
_geom_angle_atom_site_label_3
_geom_angle
C5 C4 C3 122.7(3)
C5 C4 Br2 119.9(3)
C3 C4 Br2 117.4(2)
O2 C3 C4 125.7(3)
O2 C3 C2 116.3(3)
C4 C3 C2 118.0(3)
O1 C2 C1 123.3(3)
O1 C2 C3 115.3(3)
C1 C2 C3 121.4(3)
C2 C1 C6 120.4(3)
C2 C1 Br1 121.5(3)
C6 C1 Br1 118.0(2)
O4 C6 C1 122.7(3)
O4 C6 C5 117.9(3)
C1 C6 C5 119.5(3)
O3 C5 C4 126.0(3)
O3 C5 C6 116.5(3)
C4 C5 C6 117.5(3)
C7 C8 C9 121.2(3)
C7 C8 Br3 117.8(3)
C9 C8 Br3 121.0(3)
C10 C9 C8 117.1(3)
C10 C9 C12 121.1(3)
C8 C9 C12 121.8(3)
C11 C10 C9 120.3(3)
N1 C11 C10 120.2(4)
C11 N1 C7 122.4(3)
N1 C7 C8 118.9(3)

loop_
_geom_bond_atom_site_label_1
_geom_bond_atom_site_label_2
_geom_bond_distance
C4 C5 1.390(4)
C4 C3 1.420(5)
C4 Br2 1.894(4)
C3 O2 1.243(4)
C3 C2 1.517(5)
C2 O1 1.327(4)
C2 C1 1.347(5)
C1 C6 1.442(5)
C1 Br1 1.892(3)
C6 O4 1.234(4)
C6 C5 1.531(5)
C5 O3 1.266(4)
C8 C7 1.379(5)
C8 C9 1.406(5)
C8 Br3 1.884(4)
C9 C10 1.389(5)
C9 C12 1.499(5)
C10 C11 1.385(5)
C11 N1 1.335(5)
N1 C7 1.344(5)

loop_
_geom_hbond_atom_site_label_D
_geom_hbond_atom_site_label_H
_geom_hbond_atom_site_label_A
_geom_hbond_site_symmetry_A
_geom_hbond_distance_DH
_geom_hbond_distance_HA
_geom_hbond_distance_DA
_geom_hbond_angle_DHA
O1 H1 O2 3_557 0.87(5) 1.97(5) 2.717(3) 144(4)
O1 H1 O2 . 0.87(5) 2.12(4) 2.637(4) 118(4)
N1 H5 O3 2_646 0.79(5) 1.91(5) 2.675(4) 161(5)
N1 H5 O4 2_646 0.79(5) 2.53(5) 2.915(4) 112(4)
